data_8106264
loop_
_publ_author_name
'Duan, Wei-Guo'
'Guo, Yi-Peng'
'Lin, Long'
'Wu, Wei-Na'

_publ_section_title
;
 Crystal structure of
 bis-(N&#x2032;-(5-ethoxycarbonyl-3,4-dimethyl-pyrrol-2-yl-methylidene)-3-hydroxybenzohydrazide-\k2
 O,N)copper(II) -- dimethylformamide (1/2), C40H50N8O10Cu
;
_journal_issue 4
_journal_name_full 'Zeitschrift f\"ur Kristallographie - New Crystal Structures'
_journal_page_first 691
_journal_page_last 692
_journal_paper_doi 10.1515/ncrs-2018-0018
_journal_volume 233
_journal_year 2018
_chemical_formula_sum 'C40 H50 Cu N8 O10'
_chemical_formula_weight 866.42
_space_group_crystal_system triclinic
_space_group_IT_number 2
_space_group_name_Hall '-P 1'
_space_group_name_H-M_alt 'P -1'
_atom_sites_solution_hydrogens geom
_cell_angle_alpha 104.949(2)
_cell_angle_beta 104.049(2)
_cell_angle_gamma 99.538(2)
_cell_formula_units_Z 1
_cell_length_a 6.8237(9)
_cell_length_b 12.9229(17)
_cell_length_c 13.3275(18)
_cell_measurement_reflns_used 1364
_cell_measurement_temperature 296(2)
_cell_measurement_theta_max 22.58
_cell_measurement_theta_min 3.11
_cell_volume 1068.3(2)
_computing_cell_refinement 'Bruker SMART'
_computing_data_collection 'Bruker SMART'
_computing_data_reduction 'Bruker SAINT'
_computing_molecular_graphics 'Bruker SHELXTL'
_computing_publication_material 'Bruker SHELXTL'
_computing_structure_refinement 'SHELXL-2017/1 (Sheldrick, 2017)'
_computing_structure_solution 'Bruker SHELXTL'
_diffrn_ambient_temperature 296(2)
_diffrn_measured_fraction_theta_full 0.995
_diffrn_measured_fraction_theta_max 0.995
_diffrn_measurement_device_type 'CCD area detector'
_diffrn_measurement_method 'phi and omega scans'
_diffrn_radiation_type MoK\a
_diffrn_radiation_wavelength 0.71073
_diffrn_reflns_av_R_equivalents 0.0210
_diffrn_reflns_av_unetI/netI 0.0458
_diffrn_reflns_Laue_measured_fraction_full 0.995
_diffrn_reflns_Laue_measured_fraction_max 0.995
_diffrn_reflns_limit_h_max 7
_diffrn_reflns_limit_h_min -8
_diffrn_reflns_limit_k_max 12
_diffrn_reflns_limit_k_min -15
_diffrn_reflns_limit_l_max 15
_diffrn_reflns_limit_l_min -14
_diffrn_reflns_number 5702
_diffrn_reflns_point_group_measured_fraction_full 0.995
_diffrn_reflns_point_group_measured_fraction_max 0.995
_diffrn_reflns_theta_full 25.014
_diffrn_reflns_theta_max 25.014
_diffrn_reflns_theta_min 1.658
_exptl_absorpt_coefficient_mu 0.576
_exptl_absorpt_correction_type multi-scan
_exptl_absorpt_process_details sadabs
_exptl_crystal_colour brown
_exptl_crystal_density_diffrn 1.347
_exptl_crystal_description block
_exptl_crystal_F_000 455
_exptl_crystal_size_max 0.230
_exptl_crystal_size_mid 0.200
_exptl_crystal_size_min 0.190
_refine_diff_density_max 0.363
_refine_diff_density_min -0.256
_refine_diff_density_rms 0.052
_refine_ls_extinction_coef .
_refine_ls_extinction_method none
_refine_ls_goodness_of_fit_ref 1.036
_refine_ls_hydrogen_treatment constr
_refine_ls_matrix_type full
_refine_ls_number_parameters 268
_refine_ls_number_reflns 3747
_refine_ls_number_restraints 0
_refine_ls_restrained_S_all 1.036
_refine_ls_R_factor_all 0.0718
_refine_ls_R_factor_gt 0.0497
_refine_ls_shift/su_max 0.000
_refine_ls_shift/su_mean 0.000
_refine_ls_structure_factor_coef Fsqd
_refine_ls_weighting_details 'w=1/[\s^2^(Fo^2^)+(0.0584P)^2^+0.5285P] where P=(Fo^2^+2Fc^2^)/3'
_refine_ls_weighting_scheme calc
_refine_ls_wR_factor_gt 0.1204
_refine_ls_wR_factor_ref 0.1343
_reflns_Friedel_coverage 0.000
_reflns_Friedel_fraction_full .
_reflns_Friedel_fraction_max .
_reflns_number_gt 2778
_reflns_number_total 3747
_reflns_threshold_expression 'I > 2\s(I)'
_cod_data_source_file suppl_ncrs-2018-0018_suppl.cif
_cod_data_source_block z
_cod_database_code 8106264
_shelx_space_group_comment
; 
The symmetry employed for this shelxl refinement is uniquely defined 
by the following loop, which should always be used as a source of 
symmetry information in preference to the above space-group names. 
They are only intended as comments. 
;
_shelx_estimated_absorpt_t_min 0.879
_shelx_estimated_absorpt_t_max 0.898

loop_
_space_group_symop_operation_xyz
'x, y, z'
'-x, -y, -z'

loop_
_atom_site_label
_atom_site_type_symbol
_atom_site_fract_x
_atom_site_fract_y
_atom_site_fract_z
_atom_site_U_iso_or_equiv
_atom_site_adp_type
_atom_site_occupancy
_atom_site_site_symmetry_order
_atom_site_calc_flag
_atom_site_refinement_flags_posn
_atom_site_refinement_flags_adp
_atom_site_refinement_flags_occupancy
_atom_site_disorder_assembly
_atom_site_disorder_group
Cu1 Cu 1.000000 0.500000 0.000000 0.0476(2) Uani 1 2 d S . P . .
O1 O 0.8905(5) 0.1187(2) 0.2604(2) 0.0776(8) Uani 1 1 d . . . . .
H1B H 0.849800 0.084257 0.298261 0.116 Uiso 1 1 calc R U . . .
O2 O 0.9427(4) 0.40078(18) 0.07822(18) 0.0530(6) Uani 1 1 d . . . . .
O3 O 0.1448(4) 0.7726(2) 0.2918(2) 0.0793(8) Uani 1 1 d . . . . .
O4 O 0.2821(4) 0.6268(2) 0.2928(2) 0.0646(7) Uani 1 1 d . . . . .
O5 O 0.2396(4) -0.0059(2) 0.6170(2) 0.0749(8) Uani 1 1 d . . . . .
N1 N 0.7235(4) 0.5099(2) 0.1258(2) 0.0473(7) Uani 1 1 d . . . . .
N2 N 0.8059(4) 0.5662(2) 0.0629(2) 0.0473(7) Uani 1 1 d . . . . .
N3 N 0.5015(4) 0.6659(2) 0.1603(2) 0.0487(7) Uani 1 1 d . . . . .
H3A H 0.512050 0.607331 0.178387 0.058 Uiso 1 1 calc R U . . .
N4 N 0.2398(4) 0.1341(2) 0.5467(2) 0.0556(7) Uani 1 1 d . . . . .
C1 C 0.7859(6) 0.1982(3) 0.2540(3) 0.0552(9) Uani 1 1 d . . . . .
C2 C 0.8399(5) 0.2685(3) 0.1970(3) 0.0501(8) Uani 1 1 d . . . . .
H2A H 0.944850 0.259578 0.164595 0.060 Uiso 1 1 calc R U . . .
C3 C 0.7400(5) 0.3517(3) 0.1877(3) 0.0488(8) Uani 1 1 d . . . . .
C4 C 0.5812(7) 0.3639(3) 0.2349(3) 0.0698(11) Uani 1 1 d . . . . .
H4A H 0.512540 0.419565 0.229250 0.084 Uiso 1 1 calc R U . . .
C5 C 0.5268(8) 0.2932(3) 0.2898(4) 0.0842(14) Uani 1 1 d . . . . .
H5B H 0.418140 0.300306 0.319809 0.101 Uiso 1 1 calc R U . . .
C6 C 0.6295(7) 0.2118(3) 0.3017(3) 0.0721(11) Uani 1 1 d . . . . .
H6A H 0.593700 0.166229 0.341575 0.086 Uiso 1 1 calc R U . . .
C7 C 0.8059(5) 0.4250(3) 0.1266(2) 0.0450(7) Uani 1 1 d . . . . .
C8 C 0.7487(5) 0.6545(3) 0.0534(2) 0.0485(8) Uani 1 1 d . . . . .
H8A H 0.808270 0.689189 0.011151 0.058 Uiso 1 1 calc R U . . .
C9 C 0.6072(5) 0.7064(3) 0.0987(3) 0.0491(8) Uani 1 1 d . . . . .
C10 C 0.5470(6) 0.8014(3) 0.0872(3) 0.0521(8) Uani 1 1 d . . . . .
C11 C 0.4008(6) 0.8178(3) 0.1430(3) 0.0547(9) Uani 1 1 d . . . . .
C12 C 0.3758(5) 0.7331(3) 0.1887(3) 0.0508(8) Uani 1 1 d . . . . .
C13 C 0.6296(6) 0.8747(3) 0.0283(3) 0.0669(10) Uani 1 1 d . . . . .
H13A H 0.562447 0.934621 0.032360 0.100 Uiso 1 1 calc R U . . .
H13B H 0.777124 0.903502 0.061368 0.100 Uiso 1 1 calc R U . . .
H13C H 0.602206 0.832719 -0.046617 0.100 Uiso 1 1 calc R U . . .
C14 C 0.2889(7) 0.9089(3) 0.1510(4) 0.0770(12) Uani 1 1 d . . . . .
H14A H 0.334958 0.956395 0.112160 0.116 Uiso 1 1 calc R U . . .
H14B H 0.141621 0.877769 0.119799 0.116 Uiso 1 1 calc R U . . .
H14C H 0.318591 0.950859 0.226060 0.116 Uiso 1 1 calc R U . . .
C15 C 0.2543(6) 0.7157(3) 0.2616(3) 0.0585(9) Uani 1 1 d . . . . .
C16 C 0.1776(6) 0.6043(4) 0.3703(3) 0.0716(11) Uani 1 1 d . . . . .
H16A H 0.027731 0.585877 0.337727 0.086 Uiso 1 1 calc R U . . .
H16B H 0.215738 0.668773 0.434099 0.086 Uiso 1 1 calc R U . . .
C17 C 0.2424(7) 0.5108(4) 0.4011(4) 0.0950(15) Uani 1 1 d . . . . .
H17A H 0.175266 0.494100 0.452480 0.142 Uiso 1 1 calc R U . . .
H17B H 0.203503 0.447365 0.337419 0.142 Uiso 1 1 calc R U . . .
H17C H 0.390742 0.529922 0.433398 0.142 Uiso 1 1 calc R U . . .
C18 C 0.1934(7) 0.2401(3) 0.5521(4) 0.0776(12) Uani 1 1 d . . . . .
H18A H 0.226998 0.263997 0.494456 0.116 Uiso 1 1 calc R U . . .
H18B H 0.047935 0.233755 0.544329 0.116 Uiso 1 1 calc R U . . .
H18C H 0.274473 0.293087 0.620992 0.116 Uiso 1 1 calc R U . . .
C19 C 0.3166(7) 0.0817(4) 0.4598(4) 0.0892(15) Uani 1 1 d . . . . .
H19A H 0.331837 0.129083 0.415859 0.134 Uiso 1 1 calc R U . . .
H19B H 0.449238 0.068471 0.490112 0.134 Uiso 1 1 calc R U . . .
H19C H 0.219781 0.012839 0.415660 0.134 Uiso 1 1 calc R U . . .
C20 C 0.2073(5) 0.0837(3) 0.6171(3) 0.0583(9) Uani 1 1 d . . . . .
H20 H 0.155428 0.119374 0.671227 0.070 Uiso 1 1 calc R U . . .

loop_
_atom_site_aniso_label
_atom_site_aniso_U_11
_atom_site_aniso_U_22
_atom_site_aniso_U_33
_atom_site_aniso_U_23
_atom_site_aniso_U_13
_atom_site_aniso_U_12
Cu1 0.0603(4) 0.0444(4) 0.0513(4) 0.0235(3) 0.0264(3) 0.0204(3)
O1 0.104(2) 0.0690(17) 0.0928(19) 0.0546(15) 0.0445(17) 0.0389(16)
O2 0.0651(15) 0.0516(13) 0.0633(14) 0.0299(11) 0.0353(12) 0.0271(12)
O3 0.090(2) 0.0763(19) 0.093(2) 0.0260(16) 0.0492(17) 0.0445(17)
O4 0.0674(17) 0.0693(17) 0.0701(16) 0.0262(14) 0.0315(13) 0.0274(13)
O5 0.096(2) 0.0669(17) 0.0839(19) 0.0463(15) 0.0344(16) 0.0300(15)
N1 0.0610(17) 0.0449(15) 0.0512(15) 0.0250(13) 0.0282(13) 0.0207(13)
N2 0.0596(18) 0.0433(15) 0.0493(15) 0.0234(13) 0.0230(13) 0.0154(13)
N3 0.0578(18) 0.0450(15) 0.0504(16) 0.0170(13) 0.0202(14) 0.0223(14)
N4 0.0526(18) 0.0664(19) 0.0671(19) 0.0382(16) 0.0272(15) 0.0245(15)
C1 0.074(2) 0.047(2) 0.050(2) 0.0231(16) 0.0181(18) 0.0156(18)
C2 0.058(2) 0.0490(19) 0.0507(19) 0.0224(16) 0.0205(16) 0.0152(16)
C3 0.062(2) 0.0446(18) 0.0472(18) 0.0207(15) 0.0216(16) 0.0153(16)
C4 0.097(3) 0.065(2) 0.082(3) 0.043(2) 0.056(2) 0.038(2)
C5 0.121(4) 0.081(3) 0.102(3) 0.053(3) 0.084(3) 0.047(3)
C6 0.109(3) 0.065(2) 0.072(3) 0.042(2) 0.053(2) 0.028(2)
C7 0.055(2) 0.0409(17) 0.0432(17) 0.0175(14) 0.0172(15) 0.0121(15)
C8 0.060(2) 0.0456(19) 0.0477(19) 0.0218(15) 0.0210(16) 0.0147(16)
C9 0.060(2) 0.0471(19) 0.0427(18) 0.0153(15) 0.0165(16) 0.0174(16)
C10 0.063(2) 0.0451(19) 0.0475(19) 0.0156(15) 0.0112(17) 0.0187(17)
C11 0.061(2) 0.0448(19) 0.052(2) 0.0092(16) 0.0077(17) 0.0208(17)
C12 0.053(2) 0.052(2) 0.0459(18) 0.0089(16) 0.0122(16) 0.0215(17)
C13 0.085(3) 0.051(2) 0.072(2) 0.0272(19) 0.022(2) 0.026(2)
C14 0.086(3) 0.064(2) 0.092(3) 0.026(2) 0.029(2) 0.041(2)
C15 0.060(2) 0.055(2) 0.056(2) 0.0088(18) 0.0127(18) 0.0199(19)
C16 0.070(3) 0.085(3) 0.071(3) 0.029(2) 0.031(2) 0.026(2)
C17 0.089(3) 0.111(4) 0.110(4) 0.059(3) 0.042(3) 0.033(3)
C18 0.080(3) 0.070(3) 0.094(3) 0.046(2) 0.021(2) 0.026(2)
C19 0.097(3) 0.130(4) 0.097(3) 0.073(3) 0.064(3) 0.067(3)
C20 0.057(2) 0.070(3) 0.058(2) 0.0303(19) 0.0210(18) 0.0189(19)

loop_
_atom_type_symbol
_atom_type_description
_atom_type_scat_dispersion_real
_atom_type_scat_dispersion_imag
_atom_type_scat_source
C C 0.0033 0.0016 'International Tables Vol C Tables 4.2.6.8 and 6.1.1.4'
H H 0.0000 0.0000 'International Tables Vol C Tables 4.2.6.8 and 6.1.1.4'
Cu Cu 0.3201 1.2651 'International Tables Vol C Tables 4.2.6.8 and 6.1.1.4'
N N 0.0061 0.0033 'International Tables Vol C Tables 4.2.6.8 and 6.1.1.4'
O O 0.0106 0.0060 'International Tables Vol C Tables 4.2.6.8 and 6.1.1.4'

loop_
_geom_angle_atom_site_label_1
_geom_angle_atom_site_label_2
_geom_angle_atom_site_label_3
_geom_angle
_geom_angle_site_symmetry_1
_geom_angle_site_symmetry_3
O2 Cu1 O2 180.0 2_765 .
O2 Cu1 N2 81.69(9) 2_765 2_765
O2 Cu1 N2 98.31(9) . 2_765
O2 Cu1 N2 98.31(9) 2_765 .
O2 Cu1 N2 81.69(9) . .
N2 Cu1 N2 180.0 2_765 .
C1 O1 H1B 109.5 . .
C7 O2 Cu1 111.13(19) . .
C15 O4 C16 116.3(3) . .
C7 N1 N2 108.5(2) . .
C8 N2 N1 118.6(3) . .
C8 N2 Cu1 127.3(2) . .
N1 N2 Cu1 114.04(18) . .
C9 N3 C12 109.1(3) . .
C9 N3 H3A 125.5 . .
C12 N3 H3A 125.5 . .
C20 N4 C19 119.8(3) . .
C20 N4 C18 121.3(3) . .
C19 N4 C18 118.9(3) . .
O1 C1 C6 122.8(3) . .
O1 C1 C2 117.9(3) . .
C6 C1 C2 119.2(3) . .
C3 C2 C1 120.9(3) . .
C3 C2 H2A 119.6 . .
C1 C2 H2A 119.6 . .
C2 C3 C4 119.5(3) . .
C2 C3 C7 118.4(3) . .
C4 C3 C7 122.1(3) . .
C5 C4 C3 119.3(4) . .
C5 C4 H4A 120.3 . .
C3 C4 H4A 120.3 . .
C4 C5 C6 121.5(4) . .
C4 C5 H5B 119.3 . .
C6 C5 H5B 119.3 . .
C5 C6 C1 119.6(3) . .
C5 C6 H6A 120.2 . .
C1 C6 H6A 120.2 . .
O2 C7 N1 124.6(3) . .
O2 C7 C3 117.1(3) . .
N1 C7 C3 118.3(3) . .
N2 C8 C9 129.2(3) . .
N2 C8 H8A 115.4 . .
C9 C8 H8A 115.4 . .
N3 C9 C10 108.1(3) . .
N3 C9 C8 123.6(3) . .
C10 C9 C8 128.3(3) . .
C9 C10 C11 107.5(3) . .
C9 C10 C13 126.1(3) . .
C11 C10 C13 126.4(3) . .
C12 C11 C10 107.2(3) . .
C12 C11 C14 126.4(4) . .
C10 C11 C14 126.4(3) . .
N3 C12 C11 108.2(3) . .
N3 C12 C15 121.9(3) . .
C11 C12 C15 129.8(3) . .
C10 C13 H13A 109.5 . .
C10 C13 H13B 109.5 . .
H13A C13 H13B 109.5 . .
C10 C13 H13C 109.5 . .
H13A C13 H13C 109.5 . .
H13B C13 H13C 109.5 . .
C11 C14 H14A 109.5 . .
C11 C14 H14B 109.5 . .
H14A C14 H14B 109.5 . .
C11 C14 H14C 109.5 . .
H14A C14 H14C 109.5 . .
H14B C14 H14C 109.5 . .
O3 C15 O4 123.5(4) . .
O3 C15 C12 125.4(4) . .
O4 C15 C12 111.1(3) . .
O4 C16 C17 107.7(3) . .
O4 C16 H16A 110.2 . .
C17 C16 H16A 110.2 . .
O4 C16 H16B 110.2 . .
C17 C16 H16B 110.2 . .
H16A C16 H16B 108.5 . .
C16 C17 H17A 109.5 . .
C16 C17 H17B 109.5 . .
H17A C17 H17B 109.5 . .
C16 C17 H17C 109.5 . .
H17A C17 H17C 109.5 . .
H17B C17 H17C 109.5 . .
N4 C18 H18A 109.5 . .
N4 C18 H18B 109.5 . .
H18A C18 H18B 109.5 . .
N4 C18 H18C 109.5 . .
H18A C18 H18C 109.5 . .
H18B C18 H18C 109.5 . .
N4 C19 H19A 109.5 . .
N4 C19 H19B 109.5 . .
H19A C19 H19B 109.5 . .
N4 C19 H19C 109.5 . .
H19A C19 H19C 109.5 . .
H19B C19 H19C 109.5 . .
O5 C20 N4 125.1(4) . .
O5 C20 H20 117.4 . .
N4 C20 H20 117.4 . .

loop_
_geom_bond_atom_site_label_1
_geom_bond_atom_site_label_2
_geom_bond_distance
_geom_bond_site_symmetry_2
Cu1 O2 1.899(2) 2_765
Cu1 O2 1.899(2) .
Cu1 N2 1.932(3) 2_765
Cu1 N2 1.932(3) .
O1 C1 1.353(4) .
O1 H1B 0.8200 .
O2 C7 1.292(4) .
O3 C15 1.198(4) .
O4 C15 1.344(4) .
O4 C16 1.450(4) .
O5 C20 1.214(4) .
N1 C7 1.315(4) .
N1 N2 1.399(3) .
N2 C8 1.292(4) .
N3 C9 1.360(4) .
N3 C12 1.367(4) .
N3 H3A 0.8600 .
N4 C20 1.312(4) .
N4 C19 1.443(5) .
N4 C18 1.444(4) .
C1 C6 1.382(5) .
C1 C2 1.385(4) .
C2 C3 1.381(4) .
C2 H2A 0.9300 .
C3 C4 1.390(5) .
C3 C7 1.483(4) .
C4 C5 1.368(5) .
C4 H4A 0.9300 .
C5 C6 1.379(6) .
C5 H5B 0.9300 .
C6 H6A 0.9300 .
C8 C9 1.427(4) .
C8 H8A 0.9300 .
C9 C10 1.390(4) .
C10 C11 1.394(5) .
C10 C13 1.501(5) .
C11 C12 1.389(5) .
C11 C14 1.501(5) .
C12 C15 1.458(5) .
C13 H13A 0.9600 .
C13 H13B 0.9600 .
C13 H13C 0.9600 .
C14 H14A 0.9600 .
C14 H14B 0.9600 .
C14 H14C 0.9600 .
C16 C17 1.473(6) .
C16 H16A 0.9700 .
C16 H16B 0.9700 .
C17 H17A 0.9600 .
C17 H17B 0.9600 .
C17 H17C 0.9600 .
C18 H18A 0.9600 .
C18 H18B 0.9600 .
C18 H18C 0.9600 .
C19 H19A 0.9600 .
C19 H19B 0.9600 .
C19 H19C 0.9600 .
C20 H20 0.9300 .

loop_
_geom_hbond_atom_site_label_D
_geom_hbond_atom_site_label_H
_geom_hbond_atom_site_label_A
_geom_hbond_distance_DH
_geom_hbond_distance_HA
_geom_hbond_distance_DA
_geom_hbond_angle_DHA
_geom_hbond_site_symmetry_A
_geom_hbond_publ_flag
O1 H1B O5 0.82 1.84 2.661(4) 179.4 2_656 yes
N3 H3A N1 0.86 2.19 2.728(4) 120.4 . yes

loop_
_geom_torsion_atom_site_label_1
_geom_torsion_atom_site_label_2
_geom_torsion_atom_site_label_3
_geom_torsion_atom_site_label_4
_geom_torsion
_geom_torsion_site_symmetry_1
_geom_torsion_site_symmetry_2
_geom_torsion_site_symmetry_3
_geom_torsion_site_symmetry_4
N2 Cu1 O2 C7 -177.6(2) 2_765 . . .
N2 Cu1 O2 C7 2.4(2) . . . .
C7 N1 N2 C8 -178.4(3) . . . .
C7 N1 N2 Cu1 1.0(3) . . . .
O1 C1 C2 C3 -179.7(3) . . . .
C6 C1 C2 C3 0.2(5) . . . .
C1 C2 C3 C4 -0.9(5) . . . .
C1 C2 C3 C7 179.5(3) . . . .
C2 C3 C4 C5 0.0(6) . . . .
C7 C3 C4 C5 179.6(4) . . . .
C3 C4 C5 C6 1.6(7) . . . .
C4 C5 C6 C1 -2.4(7) . . . .
O1 C1 C6 C5 -178.7(4) . . . .
C2 C1 C6 C5 1.4(6) . . . .
Cu1 O2 C7 N1 -2.8(4) . . . .
Cu1 O2 C7 C3 177.8(2) . . . .
N2 N1 C7 O2 1.2(4) . . . .
N2 N1 C7 C3 -179.4(3) . . . .
C2 C3 C7 O2 5.3(5) . . . .
C4 C3 C7 O2 -174.3(3) . . . .
C2 C3 C7 N1 -174.2(3) . . . .
C4 C3 C7 N1 6.2(5) . . . .
N1 N2 C8 C9 -0.3(5) . . . .
Cu1 N2 C8 C9 -179.7(3) . . . .
C12 N3 C9 C10 -0.2(4) . . . .
C12 N3 C9 C8 -178.6(3) . . . .
N2 C8 C9 N3 -1.8(6) . . . .
N2 C8 C9 C10 -179.7(3) . . . .
N3 C9 C10 C11 -0.3(4) . . . .
C8 C9 C10 C11 177.9(3) . . . .
N3 C9 C10 C13 178.1(3) . . . .
C8 C9 C10 C13 -3.7(6) . . . .
C9 C10 C11 C12 0.7(4) . . . .
C13 C10 C11 C12 -177.7(3) . . . .
C9 C10 C11 C14 -178.6(3) . . . .
C13 C10 C11 C14 3.1(6) . . . .
C9 N3 C12 C11 0.7(4) . . . .
C9 N3 C12 C15 -175.4(3) . . . .
C10 C11 C12 N3 -0.8(4) . . . .
C14 C11 C12 N3 178.4(3) . . . .
C10 C11 C12 C15 174.8(3) . . . .
C14 C11 C12 C15 -6.0(6) . . . .
C16 O4 C15 O3 -2.5(5) . . . .
C16 O4 C15 C12 176.8(3) . . . .
N3 C12 C15 O3 178.3(3) . . . .
C11 C12 C15 O3 3.2(6) . . . .
N3 C12 C15 O4 -1.0(5) . . . .
C11 C12 C15 O4 -176.1(3) . . . .
C15 O4 C16 C17 -175.0(3) . . . .
C19 N4 C20 O5 1.1(6) . . . .
C18 N4 C20 O5 179.0(4) . . . .
